data_4102760
loop_
_publ_author_name
'Christina Y. Tang'
'Amber L. Thompson'
'Simon Aldridge'

_publ_contact_author 'Simon Aldridge'
_publ_contact_author_email simon.aldridge@chem.ox.ac.uk
_publ_section_title
;
 Dehydrogenation of Saturated CC and BN Bonds at Cationic N-Heterocyclic
 Carbene Stabilized M(III) Centers (M = Rh, Ir)
;
_journal_name_full 'Journal of the American Chemical Society'
_journal_page_first 10578
_journal_page_last 10591
_journal_paper_doi 10.1021/ja1043787
_journal_volume 132
_journal_year 2010
_chemical_formula_moiety 'C45 H62 B N5 Rh, C32 H12 B F24 '
_chemical_formula_sum 'C77 H74 B2 F24 N5 Rh'
_chemical_formula_weight 1649.95
_chemical_melting_point ?
_space_group_IT_number 2
_symmetry_cell_setting triclinic
_symmetry_space_group_name_Hall '-P 1'
_symmetry_space_group_name_H-M 'P -1'
_atom_sites_solution_hydrogens geom
_atom_sites_solution_primary direct
_audit_creation_date 10-04-28
_audit_creation_method CRYSTALS_ver_14.00
_cell_angle_alpha 85.7504(3)
_cell_angle_beta 89.6654(3)
_cell_angle_gamma 73.4166(3)
_cell_formula_units_Z 2
_cell_length_a 12.3626(1)
_cell_length_b 18.0479(1)
_cell_length_c 18.2196(2)
_cell_measurement_reflns_used 16761
_cell_measurement_temperature 150
_cell_measurement_theta_max 27
_cell_measurement_theta_min 5
_cell_volume 3884.84(6)
_computing_cell_refinement 'DENZO/SCALEPACK (Otwinowski & Minor, 1997)'
_computing_data_collection 'COLLECT (Nonius, 2001).'
_computing_data_reduction 'DENZO/SCALEPACK (Otwinowski & Minor, 1997)'
_computing_molecular_graphics 'CAMERON (Watkin et al., 1996)'
_computing_publication_material 'CRYSTALS (Betteridge et al., 2003)'
_computing_structure_refinement 'CRYSTALS (Betteridge et al., 2003)'
_computing_structure_solution 'SIR92 (Altomare et al., 1994)'
_diffrn_ambient_temperature 150
_diffrn_measured_fraction_theta_full 0.992
_diffrn_measured_fraction_theta_max 0.989
_diffrn_measurement_device Area
_diffrn_measurement_device_type 'Nonius KappaCCD'
_diffrn_measurement_method \w
_diffrn_radiation_monochromator graphite
_diffrn_radiation_type 'Mo K\a'
_diffrn_radiation_wavelength 0.71073
_diffrn_reflns_av_R_equivalents 0.024
_diffrn_reflns_limit_h_max 16
_diffrn_reflns_limit_h_min -16
_diffrn_reflns_limit_k_max 23
_diffrn_reflns_limit_k_min -23
_diffrn_reflns_limit_l_max 23
_diffrn_reflns_limit_l_min -23
_diffrn_reflns_number 69814
_diffrn_reflns_theta_full 26.980
_diffrn_reflns_theta_max 27.531
_diffrn_reflns_theta_min 5.106
_diffrn_standards_number 0
_exptl_absorpt_coefficient_mu 0.323
_exptl_absorpt_correction_T_max 0.96
_exptl_absorpt_correction_T_min 0.93
_exptl_absorpt_correction_type multi-scan
_exptl_absorpt_process_details 'DENZO/SCALEPACK (Otwinowski & Minor, 1997)'
_exptl_crystal_colour clear_pale_yellow
_exptl_crystal_density_diffrn 1.410
_exptl_crystal_density_meas ?
_exptl_crystal_density_method 'not measured'
_exptl_crystal_description block
_exptl_crystal_F_000 1684.000
_exptl_crystal_size_max 0.20
_exptl_crystal_size_mid 0.18
_exptl_crystal_size_min 0.14
_refine_diff_density_max 1.49
_refine_diff_density_min -1.19
_refine_ls_extinction_method None
_refine_ls_goodness_of_fit_ref 0.9992
_refine_ls_hydrogen_treatment none
_refine_ls_matrix_type full
_refine_ls_number_parameters 1084
_refine_ls_number_reflns 17697
_refine_ls_number_restraints 552
_refine_ls_R_factor_all 0.0624
_refine_ls_R_factor_gt 0.0505
_refine_ls_shift/su_max 0.0013372
_refine_ls_shift/su_mean 0.0000501
_refine_ls_structure_factor_coef Fsqd
_refine_ls_weighting_details
;
 Method, part 1, Chebychev polynomial, (Watkin, 1994, Prince, 1982) 
 [weight] = 1.0/[A~0~*T~0~(x)+A~1~*T~1~(x) ... +A~n-1~]*T~n-1~(x)] 
 where A~i~ are the Chebychev coefficients listed below and x= Fcalc/Fmax 
 Method = Robust Weighting (Prince, 1982) 
 W = [weight] * [1-(deltaF/6*sigmaF)^2^]^2^ 
 A~i~ are: 
 25.5 39.8 21.9 8.20 1.59 
;
_refine_ls_weighting_scheme calc
_refine_ls_wR_factor_all 0.1324
_refine_ls_wR_factor_gt 0.1192
_refine_ls_wR_factor_ref 0.1324
_reflns_limit_h_max 16
_reflns_limit_h_min -16
_reflns_limit_k_max 23
_reflns_limit_k_min -23
_reflns_limit_l_max 23
_reflns_limit_l_min 0
_reflns_number_gt 14797
_reflns_number_total 17698
_reflns_threshold_expression I>2.0\s(I)
_oxford_diffrn_Wilson_B_factor 2.28
_oxford_diffrn_Wilson_scale 14.57
_oxford_refine_ls_r_factor_ref 0.0624
_oxford_refine_ls_scale 0.29035(18)
_oxford_reflns_number_all 17697
_oxford_reflns_threshold_expression_ref I>-3.0\s(I)
_oxford_structure_analysis_title 052ct09
_cod_data_source_file ja1043787_si_002_06.cif
_cod_data_source_block 9
_cod_depositor_comments
;
The following automatic conversions were performed:

'_chemical_melting_point' value 'not measured' was changed to '?' -
the value is undefined or not given.

Automatic conversion script
Id: cif_fix_values 1715 2011-07-08 13:25:40Z adriana 

The following automatic conversions were performed:

'_exptl_crystal_density_meas' value 'not measured' was changed to '?'
- the value is perceived as not measured.

Automatic conversion script
Id: cif_fix_values 3008 2015-01-20 13:52:24Z robertas 
;
_cod_original_sg_symbol_H-M 'P -1 '
_cod_database_code 4102760

loop_
_symmetry_equiv_pos_as_xyz
x,y,z
-x,-y,-z

loop_
_atom_site_label
_atom_site_type_symbol
_atom_site_fract_x
_atom_site_fract_y
_atom_site_fract_z
_atom_site_U_iso_or_equiv
_atom_site_occupancy
_atom_site_adp_type
_atom_site_refinement_flags_posn
_atom_site_refinement_flags_occupancy
_atom_site_disorder_assembly
_atom_site_disorder_group
Rh1 Rh 0.753950(17) 0.747348(11) 0.701686(11) 0.0256 1.0000 Uani . . . .
C2 C 0.7881(2) 0.62928(14) 0.70722(14) 0.0264 1.0000 Uani . . . .
N3 N 0.83054(19) 0.57852(12) 0.65504(12) 0.0280 1.0000 Uani . . . .
C4 C 0.8268(2) 0.50379(15) 0.67709(16) 0.0334 1.0000 Uani . . . .
C5 C 0.7819(3) 0.50687(15) 0.74443(16) 0.0348 1.0000 Uani . . . .
N6 N 0.75893(19) 0.58348(12) 0.76246(12) 0.0291 1.0000 Uani . . . .
C7 C 0.6990(2) 0.60919(16) 0.82838(15) 0.0318 1.0000 Uani . . . .
C8 C 0.5820(3) 0.62053(18) 0.82789(18) 0.0400 1.0000 Uani . . . .
C9 C 0.5196(3) 0.6148(2) 0.7590(2) 0.0538 1.0000 Uani . . . .
C10 C 0.5254(3) 0.6400(2) 0.8934(2) 0.0494 1.0000 Uani . . . .
C11 C 0.5809(3) 0.6483(2) 0.9565(2) 0.0511 1.0000 Uani . . . .
C12 C 0.6964(3) 0.6383(2) 0.95399(17) 0.0463 1.0000 Uani . . . .
C13 C 0.7576(3) 0.61866(18) 0.88991(16) 0.0374 1.0000 Uani . . . .
C14 C 0.8821(3) 0.6103(2) 0.88923(19) 0.0499 1.0000 Uani . . . .
C15 C 0.5174(4) 0.6671(3) 1.0275(2) 0.0723 1.0000 Uani . . . .
C16 C 0.8608(2) 0.60178(15) 0.58207(14) 0.0286 1.0000 Uani . . . .
C17 C 0.9738(2) 0.58871(16) 0.56365(15) 0.0330 1.0000 Uani . . . .
C18 C 1.0691(3) 0.5383(2) 0.61195(19) 0.0444 1.0000 Uani . . . .
C19 C 0.9974(3) 0.62137(19) 0.49567(17) 0.0409 1.0000 Uani . . . .
C20 C 0.9128(3) 0.66208(19) 0.44653(17) 0.0439 1.0000 Uani . . . .
C21 C 0.8018(3) 0.66555(17) 0.46321(16) 0.0396 1.0000 Uani . . . .
C22 C 0.7733(2) 0.63595(15) 0.53103(15) 0.0318 1.0000 Uani . . . .
C23 C 0.6525(3) 0.63926(18) 0.54633(18) 0.0400 1.0000 Uani . . . .
C24 C 0.9408(4) 0.7009(3) 0.3750(2) 0.0695 1.0000 Uani . . . .
C25 C 0.6813(3) 0.86486(15) 0.69494(15) 0.0355 1.0000 Uani . . . .
N26 N 0.6169(3) 0.90800(14) 0.63790(14) 0.0449 1.0000 Uani . . . .
C27 C 0.5869(3) 0.87893(16) 0.57157(16) 0.0381 1.0000 Uani . . . .
C28 C 0.6568(3) 0.87401(16) 0.51103(16) 0.0375 1.0000 Uani . . . .
C29 C 0.6237(3) 0.84669(16) 0.44737(16) 0.0364 1.0000 Uani . . . .
C30 C 0.5250(3) 0.82483(17) 0.44466(17) 0.0386 1.0000 Uani . . . .
C31 C 0.4924(3) 0.7947(2) 0.3756(2) 0.0512 1.0000 Uani . . . .
C32 C 0.4572(3) 0.8313(2) 0.50621(19) 0.0474 1.0000 Uani . . . .
C33 C 0.4863(3) 0.8587(2) 0.57046(18) 0.0466 1.0000 Uani . . . .
C34 C 0.4124(4) 0.8639(3) 0.6368(2) 0.0745 1.0000 Uani . . . .
C35 C 0.7655(4) 0.8949(3) 0.5128(2) 0.0612 1.0000 Uani . . . .
C36 C 0.5728(4) 0.98524(19) 0.6537(2) 0.0656 1.0000 Uani . . . .
C37 C 0.6093(4) 0.99070(19) 0.7215(2) 0.0672 1.0000 Uani . . . .
N38 N 0.6750(3) 0.91704(14) 0.74670(14) 0.0439 1.0000 Uani . . . .
C39 C 0.7259(3) 0.89896(16) 0.81941(15) 0.0380 1.0000 Uani . . . .
C40 C 0.8179(3) 0.92510(17) 0.83605(17) 0.0438 1.0000 Uani . . . .
C41 C 0.8705(3) 0.9014(2) 0.90454(18) 0.0472 1.0000 Uani . . . .
C42 C 0.8321(3) 0.85440(19) 0.95598(17) 0.0449 1.0000 Uani . . . .
C43 C 0.7347(3) 0.83524(19) 0.93984(16) 0.0442 1.0000 Uani . . . .
C44 C 0.6779(3) 0.85812(18) 0.87172(17) 0.0421 1.0000 Uani . . . .
C45 C 0.5676(4) 0.8411(3) 0.8596(2) 0.0587 1.0000 Uani . . . .
C46 C 0.8935(4) 0.8270(2) 1.0289(2) 0.0609 1.0000 Uani . . . .
C47 C 0.8582(5) 0.9803(3) 0.7843(2) 0.0713 1.0000 Uani . . . .
F53 F 0.7850(3) 0.35115(16) 1.06502(13) 0.0919 1.0000 Uani . . . .
C54 C 0.7826(3) 0.4097(2) 1.01490(19) 0.0508 1.0000 Uani . . . .
F55 F 0.8295(2) 0.45796(18) 1.04521(14) 0.0804 1.0000 Uani . . . .
F56 F 0.6742(2) 0.44683(16) 1.00538(14) 0.0718 1.0000 Uani . . . .
C57 C 0.8382(3) 0.38107(17) 0.94488(15) 0.0358 1.0000 Uani . . . .
C58 C 0.7917(2) 0.33470(16) 0.90460(15) 0.0317 1.0000 Uani . . . .
C59 C 0.8407(2) 0.30336(14) 0.83984(13) 0.0256 1.0000 Uani . . . .
C60 C 0.9381(2) 0.32318(14) 0.81770(14) 0.0266 1.0000 Uani . . . .
C61 C 0.9859(2) 0.36883(16) 0.85827(15) 0.0311 1.0000 Uani . . . .
C62 C 0.9363(3) 0.39800(17) 0.92277(16) 0.0364 1.0000 Uani . . . .
C63 C 1.09231(16) 0.38581(15) 0.83244(14) 0.0408 1.0000 Uani D . . .
B67 B 0.7818(2) 0.25209(16) 0.79109(15) 0.0242 1.0000 Uani . . . .
C68 C 0.8739(2) 0.18796(14) 0.74517(13) 0.0244 1.0000 Uani . . . .
C69 C 0.9873(2) 0.15456(15) 0.76784(14) 0.0271 1.0000 Uani . . . .
C70 C 1.0618(2) 0.09889(15) 0.72843(15) 0.0298 1.0000 Uani . . . .
C71 C 1.0269(2) 0.07348(16) 0.66527(16) 0.0331 1.0000 Uani . . . .
C72 C 0.9146(2) 0.10333(17) 0.64356(15) 0.0332 1.0000 Uani . . . .
C73 C 0.8404(2) 0.15892(15) 0.68293(14) 0.0283 1.0000 Uani . . . .
C74 C 0.8734(3) 0.0759(2) 0.5767(2) 0.0493 1.0000 Uani . . . .
F75 F 0.9309(2) 0.00320(15) 0.56442(15) 0.0716 1.0000 Uani . . . .
F76 F 0.8792(4) 0.1194(2) 0.51684(14) 0.1132 1.0000 Uani . . . .
F77 F 0.7663(2) 0.07414(17) 0.58231(16) 0.0771 1.0000 Uani . . . .
C78 C 1.1824(3) 0.0649(2) 0.75305(18) 0.0426 1.0000 Uani . . . .
F79 F 1.20908(17) 0.09102(16) 0.81370(13) 0.0659 1.0000 Uani . . . .
F80 F 1.2083(2) -0.01226(15) 0.76693(19) 0.0887 1.0000 Uani . . . .
F81 F 1.25380(18) 0.0740(2) 0.70109(14) 0.0894 1.0000 Uani . . . .
C82 C 0.6901(2) 0.31489(15) 0.73474(14) 0.0263 1.0000 Uani . . . .
C83 C 0.7133(2) 0.33148(15) 0.66095(14) 0.0274 1.0000 Uani . . . .
C84 C 0.6337(2) 0.38255(17) 0.61326(15) 0.0330 1.0000 Uani . . . .
C85 C 0.5283(2) 0.42102(17) 0.63791(17) 0.0368 1.0000 Uani . . . .
C86 C 0.5045(2) 0.40823(17) 0.71105(18) 0.0375 1.0000 Uani . . . .
C87 C 0.5835(2) 0.35672(16) 0.75853(16) 0.0319 1.0000 Uani . . . .
C88 C 0.39121(14) 0.44631(13) 0.73777(14) 0.0630 1.0000 Uani D . . .
C92 C 0.6621(3) 0.39413(19) 0.53395(17) 0.0410 1.0000 Uani . . . .
F93 F 0.5720(2) 0.4137(2) 0.48941(12) 0.0830 1.0000 Uani . . . .
F94 F 0.7112(2) 0.45099(14) 0.52184(12) 0.0610 1.0000 Uani . . . .
F95 F 0.7353(2) 0.33206(13) 0.50890(11) 0.0666 1.0000 Uani . . . .
C96 C 0.7190(2) 0.20074(14) 0.84586(13) 0.0256 1.0000 Uani . . . .
C97 C 0.7719(2) 0.16340(16) 0.91172(15) 0.0306 1.0000 Uani . . . .
C98 C 0.7243(3) 0.11747(17) 0.95920(16) 0.0365 1.0000 Uani . . . .
C99 C 0.6213(3) 0.10656(18) 0.94211(17) 0.0391 1.0000 Uani . . . .
C100 C 0.5674(2) 0.14196(17) 0.87689(16) 0.0348 1.0000 Uani . . . .
C101 C 0.6158(2) 0.18763(16) 0.82978(15) 0.0292 1.0000 Uani . . . .
C102 C 0.4522(3) 0.1353(2) 0.8598(2) 0.0484 1.0000 Uani . . . .
F103 F 0.42852(19) 0.14246(17) 0.78840(12) 0.0665 1.0000 Uani . . . .
F104 F 0.3713(2) 0.1904(2) 0.88764(18) 0.0928 1.0000 Uani . . . .
F105 F 0.4370(3) 0.0695(2) 0.8865(2) 0.1117 1.0000 Uani . . . .
C106 C 0.7823(3) 0.0832(2) 1.0303(2) 0.0534 1.0000 Uani . . . .
F107 F 0.8896(2) 0.04319(18) 1.02169(15) 0.0814 1.0000 Uani . . . .
F108 F 0.7375(3) 0.0325(2) 1.06445(18) 0.1192 1.0000 Uani . . . .
F109 F 0.7859(4) 0.13515(19) 1.07521(15) 0.1159 1.0000 Uani . . . .
B480 B 0.9217(4) 0.7816(3) 0.7021(3) 0.0393 0.603(6) Uani D P 1 1
N490 N 1.0543(3) 0.7399(3) 0.7137(2) 0.0524 0.603(6) Uani D P 1 1
C500 C 1.1127(5) 0.7373(5) 0.6417(4) 0.0681 0.603(6) Uani D P 1 1
C510 C 1.1044(6) 0.7835(4) 0.7639(4) 0.0774 0.603(6) Uani D P 1 1
C520 C 1.0732(4) 0.6586(3) 0.7470(3) 0.0570 0.603(6) Uani D P 1 1
B481 B 0.9498(6) 0.7183(4) 0.7160(4) 0.0376 0.397(6) Uani D P 1 2
N491 N 1.0431(5) 0.7645(4) 0.7123(3) 0.0509 0.397(6) Uani D P 1 2
C501 C 1.1396(7) 0.7246(6) 0.6663(7) 0.0717 0.397(6) Uani D P 1 2
C511 C 1.0865(9) 0.7682(7) 0.7879(5) 0.0654 0.397(6) Uani D P 1 2
C521 C 0.9928(8) 0.8454(4) 0.6790(5) 0.0628 0.397(6) Uani D P 1 2
F640 F 1.0891(7) 0.4120(9) 0.7655(4) 0.1076 0.452(12) Uani D P 2 1
F650 F 1.1203(9) 0.4358(7) 0.8696(7) 0.1156 0.452(12) Uani D P 2 1
F660 F 1.1763(5) 0.3256(4) 0.8380(8) 0.1070 0.452(12) Uani D P 2 1
F641 F 1.0727(6) 0.4469(5) 0.7888(5) 0.1090 0.548(12) Uani D P 2 2
F651 F 1.1543(6) 0.3967(7) 0.8845(3) 0.0985 0.548(12) Uani D P 2 2
F661 F 1.1571(6) 0.3313(4) 0.7968(6) 0.1156 0.548(12) Uani D P 2 2
F890 F 0.3493(4) 0.5201(3) 0.7073(3) 0.0621 0.481(5) Uani D P 3 1
F900 F 0.3725(4) 0.4511(3) 0.8076(2) 0.0643 0.481(5) Uani D P 3 1
F910 F 0.3167(3) 0.4066(3) 0.7132(3) 0.0635 0.481(5) Uani D P 3 1
F891 F 0.3270(4) 0.5067(2) 0.6974(2) 0.0628 0.519(5) Uani D P 3 2
F901 F 0.4035(4) 0.4753(3) 0.8063(2) 0.0625 0.519(5) Uani D P 3 2
F911 F 0.3264(3) 0.3999(2) 0.7516(3) 0.0643 0.519(5) Uani D P 3 2
H41 H 0.8513 0.4609 0.6494 0.0403 1.0000 Uiso R . . .
H51 H 0.7658 0.4668 0.7742 0.0406 1.0000 Uiso R . . .
H93 H 0.4405 0.6254 0.7680 0.0830 1.0000 Uiso R . . .
H92 H 0.5277 0.6525 0.7216 0.0835 1.0000 Uiso R . . .
H91 H 0.5483 0.5642 0.7411 0.0826 1.0000 Uiso R . . .
H101 H 0.4461 0.6490 0.8936 0.0598 1.0000 Uiso R . . .
H121 H 0.7354 0.6460 0.9974 0.0570 1.0000 Uiso R . . .
H141 H 0.9121 0.5902 0.9380 0.0751 1.0000 Uiso R . . .
H142 H 0.8916 0.6605 0.8778 0.0760 1.0000 Uiso R . . .
H143 H 0.9176 0.5749 0.8527 0.0756 1.0000 Uiso R . . .
H151 H 0.5675 0.6739 1.0642 0.1085 1.0000 Uiso R . . .
H152 H 0.4589 0.7146 1.0173 0.1080 1.0000 Uiso R . . .
H153 H 0.4850 0.6251 1.0425 0.1081 1.0000 Uiso R . . .
H181 H 1.1337 0.5566 0.6073 0.0683 1.0000 Uiso R . . .
H182 H 1.0478 0.5364 0.6633 0.0683 1.0000 Uiso R . . .
H183 H 1.0870 0.4861 0.5969 0.0687 1.0000 Uiso R . . .
H191 H 1.0747 0.6147 0.4833 0.0498 1.0000 Uiso R . . .
H211 H 0.7438 0.6897 0.4283 0.0492 1.0000 Uiso R . . .
H231 H 0.6155 0.6354 0.5004 0.0614 1.0000 Uiso R . . .
H232 H 0.6145 0.6869 0.5669 0.0616 1.0000 Uiso R . . .
H233 H 0.6466 0.5973 0.5799 0.0622 1.0000 Uiso R . . .
H243 H 0.8751 0.7268 0.3469 0.1063 1.0000 Uiso R . . .
H242 H 0.9826 0.7361 0.3829 0.1073 1.0000 Uiso R . . .
H241 H 0.9874 0.6624 0.3460 0.1068 1.0000 Uiso R . . .
H291 H 0.6690 0.8444 0.4050 0.0441 1.0000 Uiso R . . .
H313 H 0.4568 0.7556 0.3890 0.0810 1.0000 Uiso R . . .
H312 H 0.4409 0.8358 0.3458 0.0807 1.0000 Uiso R . . .
H311 H 0.5574 0.7726 0.3471 0.0798 1.0000 Uiso R . . .
H321 H 0.3883 0.8169 0.5041 0.0584 1.0000 Uiso R . . .
H341 H 0.3471 0.8458 0.6260 0.1151 1.0000 Uiso R . . .
H342 H 0.3863 0.9182 0.6467 0.1158 1.0000 Uiso R . . .
H343 H 0.4552 0.8350 0.6793 0.1145 1.0000 Uiso R . . .
H351 H 0.8035 0.8914 0.4667 0.0924 1.0000 Uiso R . . .
H352 H 0.7557 0.9466 0.5280 0.0927 1.0000 Uiso R . . .
H353 H 0.8171 0.8619 0.5473 0.0922 1.0000 Uiso R . . .
H361 H 0.5265 1.0269 0.6225 0.0756 1.0000 Uiso R . . .
H371 H 0.5948 1.0356 0.7480 0.0781 1.0000 Uiso R . . .
H411 H 0.9315 0.9193 0.9168 0.0580 1.0000 Uiso R . . .
H431 H 0.7045 0.8063 0.9768 0.0539 1.0000 Uiso R . . .
H451 H 0.5280 0.8428 0.9052 0.0895 1.0000 Uiso R . . .
H452 H 0.5252 0.8774 0.8228 0.0900 1.0000 Uiso R . . .
H453 H 0.5814 0.7919 0.8426 0.0894 1.0000 Uiso R . . .
H461 H 0.8458 0.8060 1.0611 0.0948 1.0000 Uiso R . . .
H462 H 0.9109 0.8717 1.0499 0.0941 1.0000 Uiso R . . .
H463 H 0.9636 0.7880 1.0203 0.0941 1.0000 Uiso R . . .
H473 H 0.9387 0.9706 0.7874 0.1075 1.0000 Uiso R . . .
H472 H 0.8206 1.0328 0.7970 0.1071 1.0000 Uiso R . . .
H471 H 0.8386 0.9759 0.7336 0.1069 1.0000 Uiso R . . .
H581 H 0.7256 0.3230 0.9223 0.0392 1.0000 Uiso R . . .
H601 H 0.9744 0.3037 0.7738 0.0332 1.0000 Uiso R . . .
H621 H 0.9701 0.4288 0.9512 0.0439 1.0000 Uiso R . . .
H691 H 1.0142 0.1703 0.8118 0.0334 1.0000 Uiso R . . .
H711 H 1.0795 0.0362 0.6386 0.0399 1.0000 Uiso R . . .
H731 H 0.7637 0.1768 0.6666 0.0349 1.0000 Uiso R . . .
H831 H 0.7833 0.3081 0.6406 0.0330 1.0000 Uiso R . . .
H851 H 0.4761 0.4541 0.6045 0.0442 1.0000 Uiso R . . .
H871 H 0.5658 0.3490 0.8092 0.0403 1.0000 Uiso R . . .
H971 H 0.8424 0.1687 0.9248 0.0377 1.0000 Uiso R . . .
H991 H 0.5892 0.0767 0.9758 0.0487 1.0000 Uiso R . . .
H1011 H 0.5761 0.2106 0.7857 0.0355 1.0000 Uiso R . . .
H5003 H 1.1930 0.7199 0.6492 0.1072 0.603(6) Uiso R P 1 1
H5002 H 1.0902 0.7881 0.6156 0.1070 0.603(6) Uiso R P 1 1
H5001 H 1.0910 0.7005 0.6126 0.1074 0.603(6) Uiso R P 1 1
H5101 H 1.1806 0.7525 0.7778 0.1138 0.603(6) Uiso R P 1 1
H5102 H 1.1054 0.8320 0.7391 0.1140 0.603(6) Uiso R P 1 1
H5103 H 1.0589 0.7922 0.8072 0.1142 0.603(6) Uiso R P 1 1
H5201 H 1.1513 0.6309 0.7420 0.0902 0.603(6) Uiso R P 1 1
H5202 H 1.0533 0.6611 0.7982 0.0900 0.603(6) Uiso R P 1 1
H5203 H 1.0250 0.6344 0.7222 0.0895 0.603(6) Uiso R P 1 1
H5013 H 1.1879 0.7570 0.6554 0.0991 0.397(6) Uiso R P 1 2
H5012 H 1.1816 0.6774 0.6927 0.0990 0.397(6) Uiso R P 1 2
H5011 H 1.1118 0.7119 0.6213 0.0994 0.397(6) Uiso R P 1 2
H5111 H 1.1472 0.7914 0.7861 0.1063 0.397(6) Uiso R P 1 2
H5112 H 1.0263 0.7981 0.8170 0.1060 0.397(6) Uiso R P 1 2
H5113 H 1.1137 0.7166 0.8103 0.1057 0.397(6) Uiso R P 1 2
H5211 H 1.0364 0.8785 0.6921 0.0990 0.397(6) Uiso R P 1 2
H5212 H 0.9176 0.8631 0.6979 0.0987 0.397(6) Uiso R P 1 2
H5213 H 0.9890 0.8449 0.6264 0.0992 0.397(6) Uiso R P 1 2
H11 H 0.6698 0.7447 0.6489 0.0455 1.0000 Uiso R . . .
H12 H 0.6522 0.7491 0.7418 0.0413 1.0000 Uiso R . . .
H4801 H 0.8826 0.7476 0.6595 0.0530 0.603(6) Uiso R P 1 1
H4802 H 0.8801 0.7644 0.7612 0.0530 0.603(6) Uiso R P 1 1
H4803 H 0.9038 0.8359 0.6897 0.0530 0.603(6) Uiso R P 1 1
H4811 H 0.8825 0.7482 0.6604 0.0490 0.397(6) Uiso R P 1 2
H4812 H 0.8800 0.7650 0.7621 0.0490 0.397(6) Uiso R P 1 2
H4813 H 0.9725 0.6637 0.7271 0.0490 0.397(6) Uiso R P 1 2

loop_
_atom_site_aniso_label
_atom_site_aniso_U_11
_atom_site_aniso_U_22
_atom_site_aniso_U_33
_atom_site_aniso_U_23
_atom_site_aniso_U_13
_atom_site_aniso_U_12
Rh1 0.03108(11) 0.02088(9) 0.02345(10) -0.00046(6) -0.00153(7) -0.00566(7)
C2 0.0289(12) 0.0224(11) 0.0259(12) 0.0015(9) -0.0004(9) -0.0052(9)
N3 0.0332(11) 0.0201(10) 0.0283(11) -0.0012(8) 0.0017(9) -0.0043(8)
C4 0.0369(14) 0.0199(11) 0.0406(15) -0.0005(10) -0.0012(11) -0.0039(10)
C5 0.0409(15) 0.0232(12) 0.0397(15) 0.0025(11) -0.0004(12) -0.0095(11)
N6 0.0316(11) 0.0234(10) 0.0308(11) 0.0008(8) 0.0017(9) -0.0063(8)
C7 0.0370(14) 0.0295(13) 0.0293(13) 0.0007(10) 0.0055(11) -0.0109(11)
C8 0.0394(16) 0.0398(15) 0.0445(16) -0.0038(13) 0.0069(13) -0.0174(13)
C9 0.0389(17) 0.069(2) 0.059(2) -0.0145(18) -0.0018(15) -0.0229(17)
C10 0.0444(18) 0.0524(19) 0.055(2) -0.0069(16) 0.0178(15) -0.0191(15)
C11 0.066(2) 0.0483(19) 0.0429(18) -0.0070(14) 0.0232(16) -0.0218(17)
C12 0.066(2) 0.0480(18) 0.0281(14) -0.0006(13) 0.0067(14) -0.0218(16)
C13 0.0427(16) 0.0373(15) 0.0321(14) 0.0024(11) -0.0001(12) -0.0125(12)
C14 0.0454(18) 0.066(2) 0.0376(16) 0.0039(15) -0.0098(14) -0.0171(16)
C15 0.088(3) 0.079(3) 0.056(2) -0.019(2) 0.038(2) -0.031(3)
C16 0.0329(13) 0.0240(11) 0.0272(12) -0.0038(9) 0.0021(10) -0.0050(10)
C17 0.0333(14) 0.0317(13) 0.0327(13) -0.0080(11) 0.0012(11) -0.0061(11)
C18 0.0343(15) 0.0531(19) 0.0428(17) -0.0047(14) -0.0050(13) -0.0075(13)
C19 0.0395(16) 0.0449(16) 0.0370(15) -0.0081(13) 0.0106(12) -0.0090(13)
C20 0.0544(19) 0.0390(16) 0.0332(15) -0.0022(12) 0.0117(13) -0.0053(14)
C21 0.0464(17) 0.0341(14) 0.0299(14) -0.0010(11) 0.0004(12) 0.0014(12)
C22 0.0363(14) 0.0257(12) 0.0307(13) -0.0066(10) 0.0005(11) -0.0032(10)
C23 0.0359(15) 0.0391(15) 0.0412(16) -0.0034(12) -0.0031(12) -0.0046(12)
C24 0.075(3) 0.077(3) 0.043(2) 0.0159(19) 0.0207(19) -0.007(2)
C25 0.0538(17) 0.0208(12) 0.0282(13) -0.0009(10) -0.0063(12) -0.0048(11)
N26 0.0708(19) 0.0230(11) 0.0320(13) -0.0021(9) -0.0145(12) 0.0013(11)
C27 0.0524(17) 0.0248(12) 0.0301(14) -0.0004(10) -0.0130(12) -0.0001(12)
C28 0.0543(18) 0.0283(13) 0.0305(14) 0.0031(10) -0.0124(12) -0.0141(12)
C29 0.0499(17) 0.0282(13) 0.0301(13) 0.0031(10) -0.0107(12) -0.0106(12)
C30 0.0470(17) 0.0293(13) 0.0364(15) 0.0041(11) -0.0188(13) -0.0069(12)
C31 0.064(2) 0.0450(18) 0.0462(18) -0.0009(14) -0.0226(16) -0.0175(16)
C32 0.0395(16) 0.0502(18) 0.0473(18) 0.0064(14) -0.0133(14) -0.0067(14)
C33 0.0431(17) 0.0468(18) 0.0386(16) 0.0035(13) -0.0085(13) 0.0040(14)
C34 0.047(2) 0.103(4) 0.057(2) -0.004(2) 0.0036(18) 0.003(2)
C35 0.085(3) 0.077(3) 0.0394(18) 0.0005(17) -0.0098(18) -0.053(2)
C36 0.106(3) 0.0228(14) 0.049(2) -0.0053(13) -0.024(2) 0.0136(17)
C37 0.116(4) 0.0251(15) 0.0444(19) -0.0083(13) -0.019(2) 0.0074(18)
N38 0.0721(19) 0.0223(11) 0.0299(12) -0.0039(9) -0.0079(12) -0.0012(11)
C39 0.0631(19) 0.0233(12) 0.0236(12) -0.0034(10) -0.0050(12) -0.0051(12)
C40 0.074(2) 0.0285(14) 0.0317(14) -0.0060(11) 0.0020(14) -0.0185(14)
C41 0.067(2) 0.0446(17) 0.0363(16) -0.0074(13) -0.0026(15) -0.0252(16)
C42 0.063(2) 0.0401(16) 0.0288(14) -0.0034(12) -0.0046(13) -0.0096(15)
C43 0.067(2) 0.0396(16) 0.0268(14) 0.0003(12) 0.0033(13) -0.0169(15)
C44 0.0565(19) 0.0365(15) 0.0329(15) -0.0098(12) 0.0023(13) -0.0109(14)
C45 0.061(2) 0.074(3) 0.0453(19) -0.0140(18) 0.0042(17) -0.023(2)
C46 0.082(3) 0.060(2) 0.0351(17) 0.0033(16) -0.0119(17) -0.013(2)
C47 0.127(4) 0.056(2) 0.046(2) 0.0028(17) 0.004(2) -0.053(3)
F53 0.163(3) 0.0703(16) 0.0353(12) -0.0060(11) 0.0302(15) -0.0215(18)
C54 0.066(2) 0.052(2) 0.0382(17) -0.0172(15) 0.0058(15) -0.0212(17)
F55 0.0886(18) 0.104(2) 0.0677(15) -0.0585(15) 0.0163(13) -0.0463(16)
F56 0.0646(15) 0.0852(17) 0.0669(15) -0.0386(13) 0.0207(12) -0.0157(13)
C57 0.0462(16) 0.0344(14) 0.0273(13) -0.0068(11) -0.0021(11) -0.0111(12)
C58 0.0346(14) 0.0305(13) 0.0304(13) -0.0032(10) 0.0021(10) -0.0099(11)
C59 0.0274(12) 0.0245(11) 0.0240(11) 0.0015(9) -0.0022(9) -0.0067(9)
C60 0.0302(12) 0.0265(12) 0.0230(11) 0.0022(9) -0.0024(9) -0.0091(10)
C61 0.0321(13) 0.0292(12) 0.0340(13) 0.0021(10) -0.0076(10) -0.0127(10)
C62 0.0452(16) 0.0345(14) 0.0323(14) -0.0043(11) -0.0090(12) -0.0153(12)
C63 0.0381(15) 0.0427(15) 0.0462(16) -0.0004(12) -0.0067(12) -0.0196(12)
B67 0.0244(12) 0.0274(13) 0.0219(12) -0.0007(10) -0.0002(10) -0.0095(10)
C68 0.0269(12) 0.0228(11) 0.0241(11) 0.0013(9) 0.0004(9) -0.0089(9)
C69 0.0292(12) 0.0269(12) 0.0254(12) 0.0012(9) 0.0002(9) -0.0090(10)
C70 0.0267(12) 0.0293(12) 0.0306(13) 0.0043(10) 0.0010(10) -0.0052(10)
C71 0.0327(14) 0.0310(13) 0.0339(14) -0.0049(11) 0.0050(11) -0.0061(11)
C72 0.0350(14) 0.0342(14) 0.0308(13) -0.0074(11) 0.0013(11) -0.0096(11)
C73 0.0261(12) 0.0295(12) 0.0303(13) -0.0045(10) 0.0002(10) -0.0089(10)
C74 0.0496(19) 0.0527(19) 0.0443(18) -0.0196(15) -0.0006(14) -0.0084(15)
F75 0.0624(14) 0.0669(15) 0.0859(17) -0.0471(13) -0.0018(12) -0.0086(11)
F76 0.217(4) 0.114(3) 0.0350(13) 0.0005(14) -0.0241(18) -0.090(3)
F77 0.0483(12) 0.0938(19) 0.0916(18) -0.0555(16) -0.0143(12) -0.0119(12)
C78 0.0317(15) 0.0460(17) 0.0416(16) -0.0027(13) 0.0002(12) 0.0021(12)
F79 0.0350(10) 0.0913(17) 0.0616(13) -0.0207(12) -0.0151(9) 0.0015(10)
F80 0.0729(17) 0.0503(14) 0.124(2) 0.0096(15) -0.0365(17) 0.0099(12)
F81 0.0318(11) 0.162(3) 0.0590(14) 0.0200(16) 0.0086(10) -0.0106(14)
C82 0.0263(12) 0.0271(12) 0.0267(12) -0.0011(9) -0.0017(9) -0.0097(9)
C83 0.0264(12) 0.0284(12) 0.0286(12) 0.0009(10) -0.0019(9) -0.0106(10)
C84 0.0344(14) 0.0357(14) 0.0312(13) 0.0061(11) -0.0054(11) -0.0155(11)
C85 0.0303(13) 0.0342(14) 0.0434(16) 0.0096(12) -0.0097(11) -0.0082(11)
C86 0.0307(14) 0.0315(14) 0.0467(16) 0.0029(12) -0.0003(12) -0.0047(11)
C87 0.0325(13) 0.0299(13) 0.0325(13) -0.0002(10) 0.0022(10) -0.0081(11)
C88 0.0343(9) 0.0659(11) 0.0796(12) 0.0068(9) 0.0090(9) -0.0026(7)
C92 0.0404(16) 0.0471(17) 0.0343(15) 0.0116(13) -0.0092(12) -0.0142(13)
F93 0.0538(13) 0.156(3) 0.0392(11) 0.0313(14) -0.0181(10) -0.0392(16)
F94 0.0730(15) 0.0614(13) 0.0555(12) 0.0086(10) 0.0154(11) -0.0338(12)
F95 0.1022(19) 0.0557(13) 0.0328(10) 0.0000(9) 0.0093(11) -0.0090(12)
C96 0.0273(12) 0.0256(11) 0.0237(11) -0.0026(9) 0.0012(9) -0.0070(9)
C97 0.0292(13) 0.0321(13) 0.0310(13) 0.0027(10) -0.0016(10) -0.0108(10)
C98 0.0404(15) 0.0362(14) 0.0322(14) 0.0075(11) 0.0002(11) -0.0122(12)
C99 0.0444(16) 0.0389(15) 0.0354(15) 0.0061(12) 0.0074(12) -0.0167(13)
C100 0.0340(14) 0.0368(14) 0.0378(15) -0.0045(11) 0.0048(11) -0.0167(12)
C101 0.0289(12) 0.0321(13) 0.0278(12) -0.0038(10) 0.0015(10) -0.0104(10)
C102 0.0394(17) 0.065(2) 0.0493(19) -0.0027(16) 0.0073(14) -0.0284(16)
F103 0.0487(12) 0.114(2) 0.0513(12) -0.0114(13) -0.0015(10) -0.0444(13)
F104 0.0356(12) 0.149(3) 0.102(2) -0.055(2) 0.0176(13) -0.0275(15)
F105 0.088(2) 0.114(2) 0.156(3) 0.066(2) -0.048(2) -0.082(2)
C106 0.058(2) 0.058(2) 0.0435(18) 0.0184(16) -0.0077(16) -0.0214(17)
F107 0.0671(16) 0.0917(19) 0.0713(16) 0.0186(14) -0.0286(13) -0.0057(14)
F108 0.117(3) 0.164(3) 0.089(2) 0.092(2) -0.0430(19) -0.085(3)
F109 0.199(4) 0.084(2) 0.0425(14) -0.0034(13) -0.0488(19) -0.004(2)
B480 0.043(3) 0.038(3) 0.045(3) -0.007(2) 0.002(2) -0.022(2)
N490 0.040(3) 0.069(4) 0.056(3) -0.017(3) 0.005(2) -0.025(2)
C500 0.047(4) 0.100(7) 0.069(5) -0.012(4) 0.020(4) -0.038(4)
C510 0.062(5) 0.097(7) 0.087(7) -0.032(5) -0.003(5) -0.040(5)
C520 0.043(3) 0.061(3) 0.062(4) -0.011(3) 0.004(3) -0.006(3)
B481 0.035(4) 0.032(4) 0.045(5) -0.004(3) -0.002(3) -0.009(3)
N491 0.047(4) 0.052(4) 0.059(5) -0.004(3) -0.006(4) -0.023(3)
C501 0.054(7) 0.079(8) 0.087(10) -0.013(7) 0.006(6) -0.025(6)
C511 0.053(7) 0.074(7) 0.076(7) -0.006(6) -0.028(6) -0.028(6)
C521 0.066(6) 0.047(4) 0.085(7) -0.002(4) -0.007(5) -0.032(4)
F640 0.060(5) 0.224(12) 0.057(4) 0.066(5) -0.025(3) -0.087(7)
F650 0.098(6) 0.121(7) 0.175(11) -0.101(7) 0.059(6) -0.086(6)
F660 0.026(3) 0.068(5) 0.203(10) 0.066(7) 0.013(4) 0.005(3)
F641 0.047(3) 0.104(5) 0.150(8) 0.091(5) 0.019(5) -0.006(3)
F651 0.090(5) 0.192(9) 0.050(3) 0.027(4) -0.031(3) -0.108(6)
F661 0.065(4) 0.113(6) 0.205(9) -0.105(7) 0.068(5) -0.064(4)
F890 0.0330(10) 0.0647(12) 0.0796(12) 0.0058(10) 0.0068(10) -0.0025(8)
F900 0.0348(10) 0.0678(13) 0.0795(12) 0.0071(11) 0.0100(10) -0.0008(8)
F910 0.0351(10) 0.0666(12) 0.0801(13) 0.0070(11) 0.0094(10) -0.0038(8)
F891 0.0338(10) 0.0654(12) 0.0796(12) 0.0057(10) 0.0069(10) -0.0016(8)
F901 0.0339(10) 0.0659(12) 0.0786(12) 0.0070(10) 0.0107(10) -0.0029(8)
F911 0.0357(10) 0.0670(12) 0.0813(13) 0.0072(11) 0.0103(10) -0.0036(7)

loop_
_atom_type_symbol
_atom_type_scat_dispersion_real
_atom_type_scat_dispersion_imag
_atom_type_scat_Cromer_Mann_a1
_atom_type_scat_Cromer_Mann_b1
_atom_type_scat_Cromer_Mann_a2
_atom_type_scat_Cromer_Mann_b2
_atom_type_scat_Cromer_Mann_a3
_atom_type_scat_Cromer_Mann_b3
_atom_type_scat_Cromer_Mann_a4
_atom_type_scat_Cromer_Mann_b4
_atom_type_scat_Cromer_Mann_c
_atom_type_scat_source
C 0.0033 0.0016 2.3100 20.8439 1.0200 10.2075 1.5886 0.5687 0.8650 51.6512 0.2156 'International Tables Vol C 4.2.6.8 and 6.1.1.4'
H 0.0000 0.0000 0.4930 10.5109 0.3229 26.1257 0.1402 3.1424 0.0408 57.7998 0.0030 'International Tables Vol C 4.2.6.8 and 6.1.1.4'
N 0.0061 0.0033 12.2126 0.0057 3.1322 9.8933 2.0125 28.9975 1.1663 0.5826 -11.5290 'International Tables Vol C 4.2.6.8 and 6.1.1.4'
F 0.0171 0.0103 3.5392 10.2825 2.6412 4.2944 1.5170 0.2615 1.0243 26.1476 0.2776 'International Tables Vol C 4.2.6.8 and 6.1.1.4'
Rh -1.1178 0.9187 19.2957 0.7515 14.3501 8.2176 4.7343 25.8749 1.2892 98.6062 5.3280 'International Tables Vol C 4.2.6.8 and 6.1.1.4'
B 0.0013 0.0007 2.0545 23.2185 1.3326 1.0210 1.0979 60.3498 0.7068 0.1403 -0.1932 'International Tables Vol C 4.2.6.8 and 6.1.1.4'

loop_
_geom_angle_atom_site_label_1
_geom_angle_atom_site_label_2
_geom_angle_atom_site_label_3
_geom_angle
_geom_angle_publ_flag
C2 Rh1 C25 166.56(12) yes
C2 Rh1 H11 83.3 no
C25 Rh1 H11 86.3 no
C2 Rh1 H12 87.5 no
C25 Rh1 H12 81.3 no
H11 Rh1 H12 72.9 no
C2 Rh1 H4801 94.2 no
C25 Rh1 H4801 97.6 no
H11 Rh1 H4801 111.8 no
H12 Rh1 H4801 175.1 no
C2 Rh1 H4802 103.6 no
C25 Rh1 H4802 88.0 no
H11 Rh1 H4802 169.2 no
H12 Rh1 H4802 115.2 no
H4801 Rh1 H4802 59.9 no
C2 Rh1 C25 166.56(12) yes
C2 Rh1 H11 83.3 no
C25 Rh1 H11 86.3 no
C2 Rh1 H12 87.5 no
C25 Rh1 H12 81.3 no
H11 Rh1 H12 72.9 no
C2 Rh1 H4811 94.5 no
C25 Rh1 H4811 97.3 no
H11 Rh1 H4811 112.3 no
H12 Rh1 H4811 174.5 no
C2 Rh1 H4812 103.8 no
C25 Rh1 H4812 87.7 no
H11 Rh1 H4812 169.4 no
H12 Rh1 H4812 114.8 no
H4811 Rh1 H4812 59.8 no
Rh1 C2 N3 129.80(18) yes
Rh1 C2 N6 126.60(18) yes
N3 C2 N6 103.1(2) yes
C2 N3 C4 111.9(2) yes
C2 N3 C16 123.7(2) yes
C4 N3 C16 123.9(2) yes
N3 C4 C5 106.6(2) yes
N3 C4 H41 125.2 no
C5 C4 H41 128.2 no
C4 C5 N6 106.7(2) yes
C4 C5 H51 128.4 no
N6 C5 H51 124.9 no
C5 N6 C2 111.7(2) yes
C5 N6 C7 121.4(2) yes
C2 N6 C7 126.5(2) yes
N6 C7 C8 117.3(3) yes
N6 C7 C13 120.1(3) yes
C8 C7 C13 122.5(3) yes
C7 C8 C9 121.3(3) yes
C7 C8 C10 117.2(3) yes
C9 C8 C10 121.4(3) yes
C8 C9 H93 110.5 no
C8 C9 H92 110.4 no
H93 C9 H92 106.7 no
C8 C9 H91 110.5 no
H93 C9 H91 110.0 no
H92 C9 H91 108.7 no
C8 C10 C11 122.2(3) yes
C8 C10 H101 118.2 no
C11 C10 H101 119.6 no
C10 C11 C12 118.6(3) yes
C10 C11 C15 120.9(4) yes
C12 C11 C15 120.5(4) yes
C11 C12 C13 121.7(3) yes
C11 C12 H121 119.1 no
C13 C12 H121 119.2 no
C12 C13 C7 117.7(3) yes
C12 C13 C14 119.8(3) yes
C7 C13 C14 122.4(3) yes
C13 C14 H141 107.5 no
C13 C14 H142 107.9 no
H141 C14 H142 110.2 no
C13 C14 H143 109.3 no
H141 C14 H143 110.8 no
H142 C14 H143 111.0 no
C11 C15 H151 109.6 no
C11 C15 H152 107.1 no
H151 C15 H152 109.4 no
C11 C15 H153 108.7 no
H151 C15 H153 111.5 no
H152 C15 H153 110.4 no
N3 C16 C17 120.3(2) yes
N3 C16 C22 117.8(2) yes
C17 C16 C22 121.9(3) yes
C16 C17 C18 122.8(3) yes
C16 C17 C19 117.4(3) yes
C18 C17 C19 119.8(3) yes
C17 C18 H181 110.5 no
C17 C18 H182 111.6 no
H181 C18 H182 109.4 no
C17 C18 H183 108.4 no
H181 C18 H183 109.7 no
H182 C18 H183 107.2 no
C17 C19 C20 121.9(3) yes
C17 C19 H191 118.2 no
C20 C19 H191 119.8 no
C19 C20 C21 118.7(3) yes
C19 C20 C24 120.7(3) yes
C21 C20 C24 120.6(3) yes
C20 C21 C22 121.6(3) yes
C20 C21 H211 119.5 no
C22 C21 H211 118.9 no
C16 C22 C21 117.7(3) yes
C16 C22 C23 122.4(3) yes
C21 C22 C23 119.9(3) yes
C22 C23 H231 108.7 no
C22 C23 H232 110.3 no
H231 C23 H232 109.8 no
C22 C23 H233 111.9 no
H231 C23 H233 107.8 no
H232 C23 H233 108.3 no
C20 C24 H243 111.7 no
C20 C24 H242 112.3 no
H243 C24 H242 109.3 no
C20 C24 H241 109.4 no
H243 C24 H241 107.8 no
H242 C24 H241 106.0 no
Rh1 C25 N26 126.2(2) yes
Rh1 C25 N38 129.9(2) yes
N26 C25 N38 103.6(2) yes
C25 N26 C27 126.1(2) yes
C25 N26 C36 111.4(3) yes
C27 N26 C36 122.3(3) yes
N26 C27 C28 119.5(3) yes
N26 C27 C33 118.0(3) yes
C28 C27 C33 122.5(3) yes
C27 C28 C29 117.6(3) yes
C27 C28 C35 122.3(3) yes
C29 C28 C35 120.0(3) yes
C28 C29 C30 121.4(3) yes
C28 C29 H291 119.0 no
C30 C29 H291 119.6 no
C29 C30 C31 120.1(3) yes
C29 C30 C32 119.0(3) yes
C31 C30 C32 120.8(3) yes
C30 C31 H313 108.8 no
C30 C31 H312 110.5 no
H313 C31 H312 109.1 no
C30 C31 H311 111.1 no
H313 C31 H311 108.6 no
H312 C31 H311 108.8 no
C30 C32 C33 121.5(3) yes
C30 C32 H321 119.1 no
C33 C32 H321 119.4 no
C27 C33 C32 117.9(3) yes
C27 C33 C34 121.6(3) yes
C32 C33 C34 120.5(4) yes
C33 C34 H341 109.8 no
C33 C34 H342 107.0 no
H341 C34 H342 109.1 no
C33 C34 H343 110.6 no
H341 C34 H343 111.8 no
H342 C34 H343 108.5 no
C28 C35 H351 113.8 no
C28 C35 H352 112.6 no
H351 C35 H352 107.5 no
C28 C35 H353 111.4 no
H351 C35 H353 106.0 no
H352 C35 H353 105.0 no
N26 C36 C37 106.8(3) yes
N26 C36 H361 127.4 no
C37 C36 H361 125.8 no
C36 C37 N38 107.0(3) yes
C36 C37 H371 127.6 no
N38 C37 H371 125.4 no
C37 N38 C25 111.3(3) yes
C37 N38 C39 123.4(3) yes
C25 N38 C39 125.3(2) yes
N38 C39 C40 119.5(3) yes
N38 C39 C44 118.4(3) yes
C40 C39 C44 122.1(3) yes
C39 C40 C41 117.9(3) yes
C39 C40 C47 122.4(3) yes
C41 C40 C47 119.6(3) yes
C40 C41 C42 121.8(3) yes
C40 C41 H411 118.8 no
C42 C41 H411 119.4 no
C41 C42 C43 118.5(3) yes
C41 C42 C46 120.6(3) yes
C43 C42 C46 120.9(3) yes
C42 C43 C44 122.0(3) yes
C42 C43 H431 118.7 no
C44 C43 H431 119.3 no
C43 C44 C39 117.2(3) yes
C43 C44 C45 119.5(3) yes
C39 C44 C45 123.3(3) yes
C44 C45 H451 109.4 no
C44 C45 H452 108.9 no
H451 C45 H452 111.9 no
C44 C45 H453 109.3 no
H451 C45 H453 109.5 no
H452 C45 H453 107.7 no
C42 C46 H461 108.4 no
C42 C46 H462 108.8 no
H461 C46 H462 111.0 no
C42 C46 H463 108.6 no
H461 C46 H463 111.0 no
H462 C46 H463 108.9 no
C40 C47 H473 111.7 no
C40 C47 H472 108.0 no
H473 C47 H472 110.1 no
C40 C47 H471 111.1 no
H473 C47 H471 107.7 no
H472 C47 H471 108.3 no
F53 C54 F55 108.0(3) yes
F53 C54 F56 104.5(3) yes
F55 C54 F56 106.6(3) yes
F53 C54 C57 111.6(3) yes
F55 C54 C57 113.0(3) yes
F56 C54 C57 112.6(3) yes
C54 C57 C58 118.7(3) yes
C54 C57 C62 120.2(3) yes
C58 C57 C62 121.0(3) yes
C57 C58 C59 122.3(3) yes
C57 C58 H581 118.5 no
C59 C58 H581 119.1 no
C58 C59 C60 115.5(2) yes
C58 C59 B67 121.7(2) yes
C60 C59 B67 122.8(2) yes
C59 C60 C61 122.5(2) yes
C59 C60 H601 118.8 no
C61 C60 H601 118.7 no
C60 C61 C62 120.5(3) yes
C60 C61 C63 119.7(2) yes
C62 C61 C63 119.8(2) yes
C61 C62 C57 118.1(3) yes
C61 C62 H621 120.5 no
C57 C62 H621 121.3 no
C61 C63 F640 114.4(4) yes
C61 C63 F650 113.5(4) yes
F640 C63 F650 105.47(6) yes
C61 C63 F660 111.8(4) yes
F640 C63 F660 105.46(6) yes
F650 C63 F660 105.47(6) yes
C61 C63 F641 112.2(3) yes
C61 C63 F651 114.0(3) yes
F641 C63 F651 105.45(6) yes
C61 C63 F661 113.5(3) yes
F641 C63 F661 105.46(6) yes
F651 C63 F661 105.45(6) yes
C59 B67 C68 113.0(2) yes
C59 B67 C82 106.2(2) yes
C68 B67 C82 111.2(2) yes
C59 B67 C96 110.03(19) yes
C68 B67 C96 105.10(19) yes
C82 B67 C96 111.4(2) yes
B67 C68 C69 123.6(2) yes
B67 C68 C73 120.7(2) yes
C69 C68 C73 115.5(2) yes
C68 C69 C70 121.9(2) yes
C68 C69 H691 119.3 no
C70 C69 H691 118.9 no
C69 C70 C71 121.1(2) yes
C69 C70 C78 120.9(3) yes
C71 C70 C78 117.9(3) yes
C70 C71 C72 118.0(2) yes
C70 C71 H711 119.8 no
C72 C71 H711 122.2 no
C71 C72 C73 120.8(3) yes
C71 C72 C74 119.4(3) yes
C73 C72 C74 119.8(3) yes
C68 C73 C72 122.7(2) yes
C68 C73 H731 119.6 no
C72 C73 H731 117.8 no
C72 C74 F75 112.8(3) yes
C72 C74 F76 112.5(3) yes
F75 C74 F76 107.1(3) yes
C72 C74 F77 112.5(3) yes
F75 C74 F77 104.3(3) yes
F76 C74 F77 107.0(4) yes
C70 C78 F79 114.5(3) yes
C70 C78 F80 111.6(3) yes
F79 C78 F80 105.2(3) yes
C70 C78 F81 112.2(3) yes
F79 C78 F81 108.8(3) yes
F80 C78 F81 103.7(3) yes
B67 C82 C83 123.0(2) yes
B67 C82 C87 121.7(2) yes
C83 C82 C87 115.3(2) yes
C82 C83 C84 122.4(2) yes
C82 C83 H831 121.5 no
C84 C83 H831 116.0 no
C83 C84 C85 120.8(3) yes
C83 C84 C92 119.5(3) yes
C85 C84 C92 119.7(3) yes
C84 C85 C86 118.2(3) yes
C84 C85 H851 118.9 no
C86 C85 H851 122.9 no
C85 C86 C87 121.1(3) yes
C85 C86 C88 119.0(3) yes
C87 C86 C88 119.7(3) yes
C82 C87 C86 122.1(3) yes
C82 C87 H871 118.0 no
C86 C87 H871 119.9 no
C86 C88 F890 112.3(3) yes
C86 C88 F900 120.9(3) yes
F890 C88 F900 104.88(6) yes
C86 C88 F910 107.9(2) yes
F890 C88 F910 104.62(6) yes
F900 C88 F910 104.84(6) yes
C86 C88 F891 118.1(3) yes
C86 C88 F901 108.2(3) yes
F891 C88 F901 104.69(6) yes
C86 C88 F911 115.0(2) yes
F891 C88 F911 104.94(6) yes
F901 C88 F911 104.67(6) yes
C84 C92 F93 113.1(3) yes
C84 C92 F94 112.5(3) yes
F93 C92 F94 105.2(3) yes
C84 C92 F95 113.3(2) yes
F93 C92 F95 107.5(3) yes
F94 C92 F95 104.6(3) yes
B67 C96 C97 120.1(2) yes
B67 C96 C101 124.4(2) yes
C97 C96 C101 115.4(2) yes
C96 C97 C98 122.7(3) yes
C96 C97 H971 119.4 no
C98 C97 H971 117.9 no
C97 C98 C99 120.4(3) yes
C97 C98 C106 119.6(3) yes
C99 C98 C106 119.9(3) yes
C98 C99 C100 118.4(3) yes
C98 C99 H991 119.2 no
C100 C99 H991 122.4 no
C99 C100 C101 120.7(3) yes
C99 C100 C102 119.2(3) yes
C101 C100 C102 120.0(3) yes
C96 C101 C100 122.4(3) yes
C96 C101 H1011 119.7 no
C100 C101 H1011 117.9 no
C100 C102 F103 113.3(3) yes
C100 C102 F104 112.1(3) yes
F103 C102 F104 104.7(3) yes
C100 C102 F105 113.0(3) yes
F103 C102 F105 107.4(3) yes
F104 C102 F105 105.8(3) yes
C98 C106 F107 112.6(3) yes
C98 C106 F108 113.0(3) yes
F107 C106 F108 103.9(3) yes
C98 C106 F109 113.0(3) yes
F107 C106 F109 105.1(4) yes
F108 C106 F109 108.6(4) yes
N490 B480 H4801 109.7 no
N490 B480 H4802 103.6 no
H4801 B480 H4802 101.3 no
N490 B480 H4803 113.8 no
H4801 B480 H4803 113.6 no
H4802 B480 H4803 113.6 no
B480 N490 C500 110.12(5) yes
B480 N490 C510 110.11(5) yes
C500 N490 C510 108.82(5) yes
B480 N490 C520 110.15(5) yes
C500 N490 C520 108.81(5) yes
C510 N490 C520 108.81(5) yes
N490 C500 H5003 110.3 no
N490 C500 H5002 109.6 no
H5003 C500 H5002 110.6 no
N490 C500 H5001 108.7 no
H5003 C500 H5001 108.3 no
H5002 C500 H5001 109.4 no
N490 C510 H5101 108.9 no
N490 C510 H5102 109.2 no
H5101 C510 H5102 110.5 no
N490 C510 H5103 108.5 no
H5101 C510 H5103 109.6 no
H5102 C510 H5103 110.1 no
N490 C520 H5201 108.6 no
N490 C520 H5202 108.1 no
H5201 C520 H5202 110.7 no
N490 C520 H5203 109.2 no
H5201 C520 H5203 111.0 no
H5202 C520 H5203 109.1 no
N491 B481 H4811 104.9 no
N491 B481 H4812 95.9 no
H4811 B481 H4812 91.2 no
N491 B481 H4813 119.5 no
H4811 B481 H4813 119.8 no
H4812 B481 H4813 119.8 no
B481 N491 C501 110.12(5) yes
B481 N491 C511 110.12(5) yes
C501 N491 C511 108.82(5) yes
B481 N491 C521 110.13(5) yes
C501 N491 C521 108.81(5) yes
C511 N491 C521 108.81(5) yes
N491 C501 H5013 110.7 no
N491 C501 H5012 108.9 no
H5013 C501 H5012 109.5 no
N491 C501 H5011 110.0 no
H5013 C501 H5011 109.5 no
H5012 C501 H5011 108.2 no
N491 C511 H5111 110.9 no
N491 C511 H5112 109.7 no
H5111 C511 H5112 109.3 no
N491 C511 H5113 108.6 no
H5111 C511 H5113 108.7 no
H5112 C511 H5113 109.5 no
N491 C521 H5211 110.8 no
N491 C521 H5212 106.7 no
H5211 C521 H5212 110.3 no
N491 C521 H5213 109.4 no
H5211 C521 H5213 110.1 no
H5212 C521 H5213 109.5 no
B480 H4801 Rh1 101.5 no
B480 H4802 Rh1 87.9 no
B481 H4811 Rh1 98.8 no
B481 H4812 Rh1 85.1 no

loop_
_geom_bond_atom_site_label_1
_geom_bond_atom_site_label_2
_geom_bond_distance
_geom_bond_publ_flag
Rh1 C2 2.046(2) yes
Rh1 C25 2.048(3) yes
Rh1 H11 1.435 no
Rh1 H12 1.445 no
Rh1 H4801 1.764 no
Rh1 H4802 2.011 no
Rh1 C2 2.046(2) yes
Rh1 C25 2.048(3) yes
Rh1 H11 1.435 no
Rh1 H12 1.445 no
Rh1 H4811 1.758 no
Rh1 H4812 2.023 no
C2 N3 1.366(3) yes
C2 N6 1.367(3) yes
N3 C4 1.392(3) yes
N3 C16 1.444(3) yes
C4 C5 1.342(4) yes
C4 H41 0.931 no
C5 N6 1.393(3) yes
C5 H51 0.938 no
N6 C7 1.443(3) yes
C7 C8 1.402(4) yes
C7 C13 1.385(4) yes
C8 C9 1.502(5) yes
C8 C10 1.397(5) yes
C9 H93 0.956 no
C9 H92 0.952 no
C9 H91 0.961 no
C10 C11 1.381(5) yes
C10 H101 0.947 no
C11 C12 1.389(5) yes
C11 C15 1.517(5) yes
C12 C13 1.399(4) yes
C12 H121 0.968 no
C13 C14 1.503(5) yes
C14 H141 0.969 no
C14 H142 0.953 no
C14 H143 0.972 no
C15 H151 0.953 no
C15 H152 0.958 no
C15 H153 0.975 no
C16 C17 1.393(4) yes
C16 C22 1.400(4) yes
C17 C18 1.507(4) yes
C17 C19 1.397(4) yes
C18 H181 0.949 no
C18 H182 0.972 no
C18 H183 0.963 no
C19 C20 1.382(5) yes
C19 H191 0.956 no
C20 C21 1.387(5) yes
C20 C24 1.519(5) yes
C21 C22 1.393(4) yes
C21 H211 0.946 no
C22 C23 1.503(4) yes
C23 H231 0.972 no
C23 H232 0.956 no
C23 H233 0.957 no
C24 H243 0.944 no
C24 H242 0.947 no
C24 H241 0.957 no
C25 N26 1.363(4) yes
C25 N38 1.368(4) yes
N26 C27 1.443(4) yes
N26 C36 1.396(4) yes
C27 C28 1.390(5) yes
C27 C33 1.393(5) yes
C28 C29 1.400(4) yes
C28 C35 1.496(5) yes
C29 C30 1.387(4) yes
C29 H291 0.948 no
C30 C31 1.509(4) yes
C30 C32 1.388(5) yes
C31 H313 0.950 no
C31 H312 0.962 no
C31 H311 0.957 no
C32 C33 1.392(5) yes
C32 H321 0.961 no
C33 C34 1.503(5) yes
C34 H341 0.980 no
C34 H342 0.971 no
C34 H343 0.970 no
C35 H351 0.958 no
C35 H352 0.968 no
C35 H353 0.944 no
C36 C37 1.336(5) yes
C36 H361 0.954 no
C37 N38 1.391(4) yes
C37 H371 0.947 no
N38 C39 1.444(4) yes
C39 C40 1.393(5) yes
C39 C44 1.393(5) yes
C40 C41 1.391(5) yes
C40 C47 1.506(5) yes
C41 C42 1.389(5) yes
C41 H411 0.936 no
C42 C43 1.382(5) yes
C42 C46 1.511(5) yes
C43 C44 1.405(4) yes
C43 H431 0.961 no
C44 C45 1.502(5) yes
C45 H451 0.960 no
C45 H452 0.947 no
C45 H453 0.932 no
C46 H461 0.963 no
C46 H462 0.995 no
C46 H463 0.968 no
C47 H473 0.962 no
C47 H472 0.972 no
C47 H471 0.970 no
F53 C54 1.339(5) yes
C54 F55 1.327(4) yes
C54 F56 1.322(5) yes
C54 C57 1.500(4) yes
C57 C58 1.392(4) yes
C57 C62 1.384(4) yes
C58 C59 1.405(4) yes
C58 H581 0.950 no
C59 C60 1.400(4) yes
C59 B67 1.639(4) yes
C60 C61 1.396(4) yes
C60 H601 0.955 no
C61 C62 1.390(4) yes
C61 C63 1.499(3) yes
C62 H621 0.964 no
C63 F640 1.272(5) yes
C63 F650 1.289(5) yes
C63 F660 1.269(5) yes
C63 F641 1.276(4) yes
C63 F651 1.283(4) yes
C63 F661 1.292(5) yes
B67 C68 1.648(4) yes
B67 C82 1.653(4) yes
B67 C96 1.650(4) yes
C68 C69 1.409(4) yes
C68 C73 1.396(3) yes
C69 C70 1.394(4) yes
C69 H691 0.961 no
C70 C71 1.385(4) yes
C70 C78 1.499(4) yes
C71 C72 1.387(4) yes
C71 H711 0.952 no
C72 C73 1.391(4) yes
C72 C74 1.493(4) yes
C73 H731 0.952 no
C74 F75 1.336(4) yes
C74 F76 1.310(5) yes
C74 F77 1.337(4) yes
C78 F79 1.312(4) yes
C78 F80 1.342(4) yes
C78 F81 1.323(4) yes
C82 C83 1.402(4) yes
C82 C87 1.403(4) yes
C83 C84 1.395(4) yes
C83 H831 0.936 no
C84 C85 1.380(4) yes
C84 C92 1.499(4) yes
C85 C86 1.380(4) yes
C85 H851 0.935 no
C86 C87 1.393(4) yes
C86 C88 1.471(3) yes
C87 H871 0.958 no
C88 F890 1.361(5) yes
C88 F900 1.296(4) yes
C88 F910 1.411(4) yes
C88 F891 1.324(4) yes
C88 F901 1.413(4) yes
C88 F911 1.326(4) yes
C92 F93 1.329(4) yes
C92 F94 1.338(4) yes
C92 F95 1.332(4) yes
C96 C97 1.400(4) yes
C96 C101 1.399(4) yes
C97 C98 1.395(4) yes
C97 H971 0.938 no
C98 C99 1.384(4) yes
C98 C106 1.487(4) yes
C99 C100 1.385(4) yes
C99 H991 0.946 no
C100 C101 1.394(4) yes
C100 C102 1.499(4) yes
C101 H1011 0.947 no
C102 F103 1.323(4) yes
C102 F104 1.322(5) yes
C102 F105 1.312(4) yes
C106 F107 1.332(5) yes
C106 F108 1.318(4) yes
C106 F109 1.299(5) yes
B480 N490 1.605(5) yes
B480 H4801 1.207 no
B480 H4802 1.247 no
B480 H4803 0.950 no
N490 C500 1.492(5) yes
N490 C510 1.493(5) yes
N490 C520 1.499(5) yes
C500 H5003 0.960 no
C500 H5002 0.967 no
C500 H5001 0.973 no
C510 H5101 0.972 no
C510 H5102 0.958 no
C510 H5103 0.962 no
C520 H5201 0.960 no
C520 H5202 0.965 no
C520 H5203 0.965 no
B481 N491 1.603(5) yes
B481 H4811 1.297 no
B481 H4812 1.357 no
B481 H4813 0.950 no
N491 C501 1.493(6) yes
N491 C511 1.495(5) yes
N491 C521 1.497(5) yes
C501 H5013 0.959 no
C501 H5012 0.957 no
C501 H5011 0.958 no
C511 H5111 0.958 no
C511 H5112 0.966 no
C511 H5113 0.956 no
C521 H5211 0.954 no
C521 H5212 0.962 no
C521 H5213 0.961 no
